data_7217381
loop_
_publ_author_name
'Safin, Damir A.'
'Babashkina, Maria G.'
'Robeyns, Koen'
'Bolte, Michael'
'Garcia, Yann'

_publ_section_title
;
 N-Salicylidene aniline derivatives based on the
 N&#x2032;-thiophosphorylated thiourea scaffold
;
_journal_issue 30
_journal_name_full CrystEngComm
_journal_page_first 7053
_journal_paper_doi 10.1039/C4CE00598H
_journal_volume 16
_journal_year 2014
_chemical_formula_moiety '(C19 H23 Br2 N4 O3 P S2), C H3 O0.5'
_chemical_formula_sum 'C20 H26 Br2 N4 O3.5 P S2'
_chemical_formula_weight 633.36
_chemical_name_systematic ?
_space_group_IT_number 15
_symmetry_cell_setting monoclinic
_symmetry_space_group_name_Hall '-C 2yc'
_symmetry_space_group_name_H-M 'C 1 2/c 1'
_atom_sites_solution_hydrogens geom
_atom_sites_solution_primary direct
_atom_sites_solution_secondary difmap
_audit_creation_method SHELXL-97
_cell_angle_alpha 90.00
_cell_angle_beta 101.280(4)
_cell_angle_gamma 90.00
_cell_formula_units_Z 8
_cell_length_a 25.4932(13)
_cell_length_b 8.2482(5)
_cell_length_c 25.1957(14)
_cell_measurement_reflns_used 17752
_cell_measurement_temperature 173(2)
_cell_measurement_theta_max 26.4
_cell_measurement_theta_min 2.5
_cell_volume 5195.6(5)
_computing_cell_refinement 'X-Area (Stoe & Cie, 2001)'
_computing_data_collection 'X-Area (Stoe & Cie, 2001)'
_computing_data_reduction 'X-Area (Stoe & Cie, 2001)'
_computing_molecular_graphics 'XP in SHELXTL-Plus (Sheldrick, 1991)'
_computing_publication_material SHELXL97
_computing_structure_refinement 'SHELXL97 (Sheldrick, 2008) '
_computing_structure_solution 'SHELXS97 (Sheldrick, 2008) '
_diffrn_ambient_temperature 173(2)
_diffrn_measured_fraction_theta_full 0.999
_diffrn_measured_fraction_theta_max 0.999
_diffrn_measurement_device_type 'STOE IPDS II two-circle-diffractometer'
_diffrn_measurement_method \w
_diffrn_radiation_monochromator 'Genix 3D multilayer optics'
_diffrn_radiation_source 'Genix 3D I\mS microfocus X-ray source'
_diffrn_radiation_type MoK\a
_diffrn_radiation_wavelength 0.71073
_diffrn_reflns_av_R_equivalents 0.1051
_diffrn_reflns_av_sigmaI/netI 0.0618
_diffrn_reflns_limit_h_max 30
_diffrn_reflns_limit_h_min -29
_diffrn_reflns_limit_k_max 9
_diffrn_reflns_limit_k_min -9
_diffrn_reflns_limit_l_max 29
_diffrn_reflns_limit_l_min -29
_diffrn_reflns_number 29742
_diffrn_reflns_theta_full 25.00
_diffrn_reflns_theta_max 25.03
_diffrn_reflns_theta_min 2.53
_diffrn_standards_number 0
_exptl_absorpt_coefficient_mu 3.374
_exptl_absorpt_correction_T_max 0.7511
_exptl_absorpt_correction_T_min 0.5108
_exptl_absorpt_correction_type multi-scan
_exptl_absorpt_process_details 'X-Area (Stoe & Cie, 2001)'
_exptl_crystal_colour orange
_exptl_crystal_density_diffrn 1.619
_exptl_crystal_density_method 'not measured'
_exptl_crystal_description needle
_exptl_crystal_F_000 2552
_exptl_crystal_size_max 0.23
_exptl_crystal_size_mid 0.09
_exptl_crystal_size_min 0.09
_refine_diff_density_max 1.451
_refine_diff_density_min -1.176
_refine_diff_density_rms 0.099
_refine_ls_extinction_method none
_refine_ls_goodness_of_fit_ref 1.027
_refine_ls_hydrogen_treatment mixed
_refine_ls_matrix_type full
_refine_ls_number_parameters 304
_refine_ls_number_reflns 4580
_refine_ls_number_restraints 5
_refine_ls_restrained_S_all 1.028
_refine_ls_R_factor_all 0.0821
_refine_ls_R_factor_gt 0.0546
_refine_ls_shift/su_max 0.001
_refine_ls_shift/su_mean 0.000
_refine_ls_structure_factor_coef Fsqd
_refine_ls_weighting_details 'calc w=1/[\s^2^(Fo^2^)+(0.0747P)^2^+0.0000P] where P=(Fo^2^+2Fc^2^)/3'
_refine_ls_weighting_scheme calc
_refine_ls_wR_factor_gt 0.1208
_refine_ls_wR_factor_ref 0.1318
_reflns_number_gt 3458
_reflns_number_total 4580
_reflns_threshold_expression I>2\s(I)
_cod_duplicate_entry 7216251
_cod_data_source_file c4ce00598h2.cif
_cod_data_source_block 6
_cod_depositor_comments
;
The following automatic conversions were performed:

'_symmetry_cell_setting' value 'Monoclinic' changed to 'monoclinic'
according to
/usr/data/users/saulius/crontab/automatic-downloads/current/RSC/lib/dictionaries/cif_core.dic
dictionary named 'cif_core.dic' version 2.4.2 from 2011-04-26.

Automatic conversion script
Id: cif_fix_values 2281 2013-09-26 08:29:07Z andrius 
;
_cod_original_sg_symbol_H-M C2/c
_cod_database_code 7217381

loop_
_symmetry_equiv_pos_as_xyz
'x, y, z'
'-x, y, -z+1/2'
'x+1/2, y+1/2, z'
'-x+1/2, y+1/2, -z+1/2'
'-x, -y, -z'
'x, -y, z-1/2'
'-x+1/2, -y+1/2, -z'
'x+1/2, -y+1/2, z-1/2'

loop_
_atom_site_label
_atom_site_type_symbol
_atom_site_fract_x
_atom_site_fract_y
_atom_site_fract_z
_atom_site_U_iso_or_equiv
_atom_site_adp_type
_atom_site_occupancy
_atom_site_symmetry_multiplicity
_atom_site_calc_flag
_atom_site_refinement_flags
Br1 Br 0.09465(2) 0.80277(8) 0.50531(2) 0.04089(19) Uani 1 1 d .
Br2 Br 0.16948(3) 0.85950(9) 0.30848(2) 0.0570(2) Uani 1 1 d .
P1 P 0.37128(5) 0.27146(18) 0.34691(5) 0.0279(3) Uani 1 1 d .
S1 S 0.30594(6) 0.3942(2) 0.33246(5) 0.0383(4) Uani 1 1 d .
S2 S 0.47077(6) 0.0438(2) 0.41578(5) 0.0372(4) Uani 1 1 d .
N1 N 0.38280(16) 0.2231(6) 0.41307(16) 0.0287(10) Uani 1 1 d D
H1N H 0.3599(19) 0.262(7) 0.434(2) 0.042(17) Uiso 1 1 d D
N2 N 0.42658(17) 0.1319(6) 0.49683(16) 0.0269(10) Uani 1 1 d D
H2N H 0.4556(12) 0.087(6) 0.5183(16) 0.019(13) Uiso 1 1 d D
N3 N 0.27337(16) 0.4323(5) 0.51777(16) 0.0262(9) Uani 1 1 d .
O2 O 0.37353(14) 0.1156(5) 0.31264(13) 0.0314(9) Uani 1 1 d .
O1 O 0.42288(15) 0.3561(5) 0.33572(14) 0.0327(9) Uani 1 1 d .
O3 O 0.18864(15) 0.5794(5) 0.53207(14) 0.0312(8) Uani 1 1 d D
H3 H 0.208(3) 0.496(6) 0.535(3) 0.08(3) Uiso 1 1 d D
C1 C 0.4246(2) 0.1379(7) 0.4424(2) 0.0292(12) Uani 1 1 d .
C2 C 0.4375(3) 0.5211(8) 0.3538(3) 0.0440(15) Uani 1 1 d .
H2 H 0.4053 0.5757 0.3628 0.053 Uiso 1 1 calc R
C4 C 0.4535(5) 0.6084(12) 0.3078(4) 0.089(3) Uani 1 1 d .
H4A H 0.4237 0.6076 0.2766 0.133 Uiso 1 1 calc R
H4B H 0.4846 0.5545 0.2980 0.133 Uiso 1 1 calc R
H4C H 0.4628 0.7207 0.3184 0.133 Uiso 1 1 calc R
C3 C 0.4807(3) 0.5167(10) 0.4039(3) 0.0570(18) Uani 1 1 d .
H3A H 0.4677 0.4586 0.4327 0.086 Uiso 1 1 calc R
H3B H 0.4904 0.6277 0.4158 0.086 Uiso 1 1 calc R
H3C H 0.5122 0.4609 0.3959 0.086 Uiso 1 1 calc R
C5 C 0.3285(2) 0.0048(8) 0.2960(2) 0.0427(15) Uani 1 1 d .
H5 H 0.2946 0.0688 0.2867 0.051 Uiso 1 1 calc R
C6 C 0.3246(4) -0.1092(11) 0.3405(3) 0.085(3) Uani 1 1 d .
H6A H 0.3177 -0.0484 0.3718 0.127 Uiso 1 1 calc R
H6B H 0.3583 -0.1691 0.3506 0.127 Uiso 1 1 calc R
H6C H 0.2953 -0.1856 0.3284 0.127 Uiso 1 1 calc R
C7 C 0.3390(3) -0.0789(9) 0.2461(3) 0.0503(17) Uani 1 1 d .
H7A H 0.3405 0.0018 0.2179 0.075 Uiso 1 1 calc R
H7B H 0.3102 -0.1563 0.2331 0.075 Uiso 1 1 calc R
H7C H 0.3732 -0.1368 0.2547 0.075 Uiso 1 1 calc R
C8 C 0.2668(2) 0.4937(6) 0.4697(2) 0.0275(11) Uani 1 1 d .
H8 H 0.2920 0.4701 0.4475 0.033 Uiso 1 1 calc R
C11 C 0.3926(2) 0.1933(6) 0.52954(19) 0.0253(11) Uani 1 1 d .
N12 N 0.35033(16) 0.2825(5) 0.50696(15) 0.0237(9) Uani 1 1 d .
C13 C 0.31808(19) 0.3350(6) 0.53894(19) 0.0237(11) Uani 1 1 d .
C14 C 0.3260(2) 0.3000(7) 0.5934(2) 0.0303(12) Uani 1 1 d .
H14 H 0.3012 0.3356 0.6146 0.036 Uiso 1 1 calc R
C15 C 0.3709(2) 0.2116(7) 0.6166(2) 0.0326(12) Uani 1 1 d .
H15 H 0.3783 0.1897 0.6544 0.039 Uiso 1 1 calc R
C16 C 0.4045(2) 0.1564(7) 0.5844(2) 0.0301(12) Uani 1 1 d .
H16 H 0.4352 0.0941 0.5992 0.036 Uiso 1 1 calc R
C21 C 0.2221(2) 0.5970(6) 0.4495(2) 0.0260(11) Uani 1 1 d .
C22 C 0.1847(2) 0.6375(7) 0.4822(2) 0.0263(11) Uani 1 1 d .
C23 C 0.1432(2) 0.7415(7) 0.4606(2) 0.0307(12) Uani 1 1 d .
C24 C 0.1377(2) 0.8057(7) 0.4098(2) 0.0353(13) Uani 1 1 d .
H24 H 0.1088 0.8764 0.3961 0.042 Uiso 1 1 calc R
C25 C 0.1749(2) 0.7658(7) 0.3785(2) 0.0372(13) Uani 1 1 d .
C26 C 0.2165(2) 0.6649(7) 0.3975(2) 0.0329(13) Uani 1 1 d .
H26 H 0.2418 0.6401 0.3756 0.040 Uiso 1 1 calc R
O2L O 0.0363(6) 0.6861(16) 0.2970(6) 0.116(5) Uiso 0.50 1 d PD
H1L H 0.0674 0.7270 0.2997 0.174 Uiso 0.50 1 d PR
C1L C 0.0133(4) 0.5547(12) 0.2662(4) 0.040(3) Uiso 0.50 1 d PD
H1L1 H 0.0202 0.5663 0.2291 0.048 Uiso 0.50 1 calc PR
H1L2 H -0.0259 0.5594 0.2637 0.048 Uiso 0.50 1 calc PR
C2L C 0.0325(7) 0.3916(16) 0.2873(7) 0.080(5) Uiso 0.50 1 d PD
H2L1 H 0.0156 0.3079 0.2620 0.120 Uiso 0.50 1 calc PR
H2L2 H 0.0230 0.3742 0.3227 0.120 Uiso 0.50 1 calc PR
H2L3 H 0.0714 0.3858 0.2909 0.120 Uiso 0.50 1 calc PR

loop_
_atom_site_aniso_label
_atom_site_aniso_U_11
_atom_site_aniso_U_22
_atom_site_aniso_U_33
_atom_site_aniso_U_23
_atom_site_aniso_U_13
_atom_site_aniso_U_12
Br1 0.0340(3) 0.0400(4) 0.0506(3) 0.0016(3) 0.0128(2) 0.0091(3)
Br2 0.0967(6) 0.0461(4) 0.0243(3) 0.0054(3) 0.0018(3) 0.0207(4)
P1 0.0283(7) 0.0360(8) 0.0190(6) 0.0022(6) 0.0039(5) 0.0082(6)
S1 0.0357(8) 0.0515(10) 0.0259(6) -0.0001(6) 0.0017(6) 0.0191(7)
S2 0.0327(7) 0.0527(10) 0.0268(7) 0.0050(6) 0.0076(6) 0.0175(7)
N1 0.027(2) 0.040(3) 0.019(2) 0.0028(19) 0.0052(17) 0.009(2)
N2 0.025(2) 0.036(3) 0.020(2) 0.0079(19) 0.0032(17) 0.011(2)
N3 0.027(2) 0.025(2) 0.026(2) -0.0009(18) 0.0060(17) 0.0017(19)
O2 0.0279(19) 0.044(2) 0.0225(17) -0.0042(16) 0.0046(14) 0.0060(17)
O1 0.035(2) 0.035(2) 0.0281(18) 0.0038(17) 0.0078(15) 0.0060(17)
O3 0.031(2) 0.034(2) 0.0287(19) 0.0038(16) 0.0080(15) 0.0049(18)
C1 0.026(3) 0.033(3) 0.028(3) 0.001(2) 0.005(2) 0.001(2)
C2 0.043(3) 0.033(4) 0.057(4) 0.002(3) 0.014(3) 0.002(3)
C4 0.132(9) 0.062(6) 0.071(5) 0.025(5) 0.018(6) -0.032(6)
C3 0.049(4) 0.062(5) 0.058(4) -0.008(4) 0.006(3) -0.006(4)
C5 0.036(3) 0.047(4) 0.046(3) -0.012(3) 0.011(3) -0.004(3)
C6 0.141(9) 0.073(6) 0.047(4) -0.006(4) 0.036(5) -0.049(6)
C7 0.058(4) 0.049(4) 0.044(3) -0.014(3) 0.008(3) -0.009(3)
C8 0.034(3) 0.022(3) 0.027(3) -0.002(2) 0.006(2) 0.000(2)
C11 0.029(3) 0.022(3) 0.026(2) 0.001(2) 0.006(2) -0.001(2)
N12 0.024(2) 0.024(2) 0.0216(19) 0.0001(17) 0.0008(16) -0.0001(19)
C13 0.022(2) 0.024(3) 0.025(2) 0.000(2) 0.005(2) 0.000(2)
C14 0.037(3) 0.029(3) 0.027(2) 0.003(2) 0.011(2) 0.001(2)
C15 0.043(3) 0.034(3) 0.021(2) 0.005(2) 0.004(2) 0.003(3)
C16 0.031(3) 0.035(3) 0.023(2) 0.006(2) 0.003(2) 0.003(2)
C21 0.031(3) 0.022(3) 0.024(2) 0.001(2) 0.004(2) 0.001(2)
C22 0.028(3) 0.022(3) 0.029(3) -0.004(2) 0.007(2) -0.004(2)
C23 0.031(3) 0.023(3) 0.037(3) -0.004(2) 0.004(2) 0.000(2)
C24 0.041(3) 0.024(3) 0.036(3) -0.002(2) -0.003(2) 0.010(3)
C25 0.051(4) 0.030(3) 0.026(3) 0.001(2) -0.004(2) 0.000(3)
C26 0.043(3) 0.030(3) 0.026(3) -0.001(2) 0.008(2) 0.004(3)

loop_
_atom_type_symbol
_atom_type_description
_atom_type_scat_dispersion_real
_atom_type_scat_dispersion_imag
_atom_type_scat_source
C C 0.0033 0.0016 'International Tables Vol C Tables 4.2.6.8 and 6.1.1.4'
H H 0.0000 0.0000 'International Tables Vol C Tables 4.2.6.8 and 6.1.1.4'
Br Br -0.2901 2.4595 'International Tables Vol C Tables 4.2.6.8 and 6.1.1.4'
N N 0.0061 0.0033 'International Tables Vol C Tables 4.2.6.8 and 6.1.1.4'
O O 0.0106 0.0060 'International Tables Vol C Tables 4.2.6.8 and 6.1.1.4'
P P 0.1023 0.0942 'International Tables Vol C Tables 4.2.6.8 and 6.1.1.4'
S S 0.1246 0.1234 'International Tables Vol C Tables 4.2.6.8 and 6.1.1.4'

loop_
_geom_angle_atom_site_label_1
_geom_angle_atom_site_label_2
_geom_angle_atom_site_label_3
_geom_angle
O2 P1 O1 98.4(2)
O2 P1 N1 109.6(2)
O1 P1 N1 107.1(2)
O2 P1 S1 117.04(16)
O1 P1 S1 117.34(17)
N1 P1 S1 106.81(16)
C1 N1 P1 128.6(3)
C1 N1 H1N 113(4)
P1 N1 H1N 118(4)
C1 N2 C11 132.3(4)
C1 N2 H2N 119(3)
C11 N2 H2N 109(3)
C8 N3 C13 121.6(4)
C5 O2 P1 124.2(3)
C2 O1 P1 122.2(3)
C22 O3 H3 108(6)
N2 C1 N1 115.7(4)
N2 C1 S2 120.1(4)
N1 C1 S2 124.2(4)
O1 C2 C4 107.4(6)
O1 C2 C3 109.9(5)
C4 C2 C3 113.5(6)
O1 C2 H2 108.6
C4 C2 H2 108.6
C3 C2 H2 108.6
C2 C4 H4A 109.5
C2 C4 H4B 109.5
H4A C4 H4B 109.5
C2 C4 H4C 109.5
H4A C4 H4C 109.5
H4B C4 H4C 109.5
C2 C3 H3A 109.5
C2 C3 H3B 109.5
H3A C3 H3B 109.5
C2 C3 H3C 109.5
H3A C3 H3C 109.5
H3B C3 H3C 109.5
O2 C5 C6 110.2(6)
O2 C5 C7 105.5(4)
C6 C5 C7 112.9(6)
O2 C5 H5 109.4
C6 C5 H5 109.4
C7 C5 H5 109.4
C5 C6 H6A 109.5
C5 C6 H6B 109.5
H6A C6 H6B 109.5
C5 C6 H6C 109.5
H6A C6 H6C 109.5
H6B C6 H6C 109.5
C5 C7 H7A 109.5
C5 C7 H7B 109.5
H7A C7 H7B 109.5
C5 C7 H7C 109.5
H7A C7 H7C 109.5
H7B C7 H7C 109.5
N3 C8 C21 120.9(4)
N3 C8 H8 119.6
C21 C8 H8 119.6
N12 C11 C16 123.0(4)
N12 C11 N2 119.2(4)
C16 C11 N2 117.8(5)
C13 N12 C11 117.6(4)
N12 C13 C14 123.2(5)
N12 C13 N3 120.4(4)
C14 C13 N3 116.4(4)
C13 C14 C15 118.5(5)
C13 C14 H14 120.8
C15 C14 H14 120.8
C16 C15 C14 119.1(5)
C16 C15 H15 120.4
C14 C15 H15 120.4
C15 C16 C11 118.5(5)
C15 C16 H16 120.7
C11 C16 H16 120.7
C26 C21 C22 119.3(5)
C26 C21 C8 119.8(4)
C22 C21 C8 120.8(4)
O3 C22 C23 120.2(4)
O3 C22 C21 121.9(5)
C23 C22 C21 117.8(5)
C24 C23 C22 122.4(5)
C24 C23 Br1 119.6(4)
C22 C23 Br1 117.9(4)
C23 C24 C25 119.0(5)
C23 C24 H24 120.5
C25 C24 H24 120.5
C26 C25 C24 121.2(5)
C26 C25 Br2 119.0(4)
C24 C25 Br2 119.7(4)
C25 C26 C21 120.2(5)
C25 C26 H26 119.9
C21 C26 H26 119.9
C1L O2L H1L 129.7
O2L C1L C2L 115.5(13)
O2L C1L H1L1 108.4
C2L C1L H1L1 108.4
O2L C1L H1L2 108.4
C2L C1L H1L2 108.4
H1L1 C1L H1L2 107.5
C1L C2L H2L1 109.5
C1L C2L H2L2 109.5
H2L1 C2L H2L2 109.5
C1L C2L H2L3 109.5
H2L1 C2L H2L3 109.5
H2L2 C2L H2L3 109.5

loop_
_geom_bond_atom_site_label_1
_geom_bond_atom_site_label_2
_geom_bond_distance
Br1 C23 1.896(5)
Br2 C25 1.906(5)
P1 O2 1.556(4)
P1 O1 1.563(4)
P1 N1 1.683(4)
P1 S1 1.9221(19)
S2 C1 1.657(5)
N1 C1 1.367(7)
N1 H1N 0.912(10)
N2 C1 1.363(6)
N2 C11 1.402(6)
N2 H2N 0.906(10)
N3 C8 1.292(7)
N3 C13 1.411(7)
O2 C5 1.463(7)
O1 C2 1.460(8)
O3 C22 1.330(6)
O3 H3 0.839(10)
C2 C4 1.489(10)
C2 C3 1.505(9)
C2 H2 1.0000
C4 H4A 0.9800
C4 H4B 0.9800
C4 H4C 0.9800
C3 H3A 0.9800
C3 H3B 0.9800
C3 H3C 0.9800
C5 C6 1.480(10)
C5 C7 1.505(8)
C5 H5 1.0000
C6 H6A 0.9800
C6 H6B 0.9800
C6 H6C 0.9800
C7 H7A 0.9800
C7 H7B 0.9800
C7 H7C 0.9800
C8 C21 1.434(7)
C8 H8 0.9500
C11 N12 1.337(7)
C11 C16 1.390(7)
N12 C13 1.331(6)
C13 C14 1.379(7)
C14 C15 1.387(8)
C14 H14 0.9500
C15 C16 1.367(8)
C15 H15 0.9500
C16 H16 0.9500
C21 C26 1.406(7)
C21 C22 1.417(7)
C22 C23 1.388(8)
C23 C24 1.368(8)
C24 C25 1.387(8)
C24 H24 0.9500
C25 C26 1.358(8)
C26 H26 0.9500
O2L C1L 1.393(3)
O2L H1L 0.8514
C1L C2L 1.492(3)
C1L H1L1 0.9900
C1L H1L2 0.9900
C2L H2L1 0.9800
C2L H2L2 0.9800
C2L H2L3 0.9800

loop_
_geom_hbond_atom_site_label_D
_geom_hbond_atom_site_label_H
_geom_hbond_atom_site_label_A
_geom_hbond_distance_DH
_geom_hbond_distance_HA
_geom_hbond_distance_DA
_geom_hbond_angle_DHA
_geom_hbond_site_symmetry_A
N1 H1N N12 0.912(10) 1.92(4) 2.700(5) 143(5) .
N2 H2N S2 0.906(10) 2.495(12) 3.397(4) 174(4) 5_656
O3 H3 N3 0.839(10) 1.88(6) 2.564(5) 138(8) .
O2L H1L Br2 0.85 2.79 3.642(14) 179.6 .

loop_
_geom_torsion_atom_site_label_1
_geom_torsion_atom_site_label_2
_geom_torsion_atom_site_label_3
_geom_torsion_atom_site_label_4
_geom_torsion
O2 P1 N1 C1 52.9(6)
O1 P1 N1 C1 -52.8(6)
S1 P1 N1 C1 -179.3(5)
O1 P1 O2 C5 -164.2(4)
N1 P1 O2 C5 84.2(5)
S1 P1 O2 C5 -37.6(5)
O2 P1 O1 C2 172.9(4)
N1 P1 O1 C2 -73.5(4)
S1 P1 O1 C2 46.5(4)
C11 N2 C1 N1 2.2(9)
C11 N2 C1 S2 -177.2(5)
P1 N1 C1 N2 173.2(4)
P1 N1 C1 S2 -7.5(8)
P1 O1 C2 C4 -134.5(6)
P1 O1 C2 C3 101.6(5)
P1 O2 C5 C6 -82.3(7)
P1 O2 C5 C7 155.5(4)
C13 N3 C8 C21 -177.8(5)
C1 N2 C11 N12 -3.4(9)
C1 N2 C11 C16 175.9(6)
C16 C11 N12 C13 -1.1(8)
N2 C11 N12 C13 178.1(5)
C11 N12 C13 C14 -0.9(8)
C11 N12 C13 N3 178.8(5)
C8 N3 C13 N12 -10.8(8)
C8 N3 C13 C14 168.9(5)
N12 C13 C14 C15 2.8(8)
N3 C13 C14 C15 -176.8(5)
C13 C14 C15 C16 -2.8(9)
C14 C15 C16 C11 1.0(9)
N12 C11 C16 C15 1.0(8)
N2 C11 C16 C15 -178.2(5)
N3 C8 C21 C26 178.8(5)
N3 C8 C21 C22 1.5(8)
C26 C21 C22 O3 -178.7(5)
C8 C21 C22 O3 -1.4(8)
C26 C21 C22 C23 1.0(8)
C8 C21 C22 C23 178.3(5)
O3 C22 C23 C24 179.4(5)
C21 C22 C23 C24 -0.4(8)
O3 C22 C23 Br1 2.2(7)
C21 C22 C23 Br1 -177.5(4)
C22 C23 C24 C25 -0.1(9)
Br1 C23 C24 C25 177.0(4)
C23 C24 C25 C26 0.0(9)
C23 C24 C25 Br2 -177.8(4)
C24 C25 C26 C21 0.7(9)
Br2 C25 C26 C21 178.5(4)
C22 C21 C26 C25 -1.2(8)
C8 C21 C26 C25 -178.5(5)
